data_7110394
loop_
_publ_author_name
'Kunze, Andreas'
'Gleiter, Rolf'
'Rominger, Frank'

_publ_section_title
;
 1,8-Diazabicyclo[6.6.6]eicosa-4,11,17-triyne: a flexible cage for
 protons, copper(I) and silver(I)
;
_journal_issue 2
_journal_name_full 'Chemical Communications'
_journal_page_first 171
_journal_paper_doi 10.1039/a808068b
_journal_year 1999
_chemical_formula_sum 'C26 H28 F12 N2 O8'
_chemical_formula_weight 724.50
_chemical_name_systematic
; 
 ? 
;
_space_group_IT_number 15
_symmetry_cell_setting monoclinic
_symmetry_space_group_name_Hall '-C 2yc'
_symmetry_space_group_name_H-M 'C 1 2/c 1'
_atom_sites_solution_hydrogens difmap
_atom_sites_solution_primary direct
_atom_sites_solution_secondary difmap
_audit_creation_method SHELXL
_cell_angle_alpha 90.00
_cell_angle_beta 91.5930(10)
_cell_angle_gamma 90.00
_cell_formula_units_Z 4
_cell_length_a 16.07440(10)
_cell_length_b 10.2190(2)
_cell_length_c 18.9058(3)
_cell_measurement_temperature 200(2)
_cell_volume 3104.35(8)
_computing_cell_refinement 'Siemens XSCANS'
_computing_data_collection 'Siemens XSCANS'
_computing_data_reduction 'Siemens SHELXTL'
_computing_molecular_graphics 'Siemens SHELXTL'
_computing_publication_material 'Siemens SHELXTL'
_computing_structure_refinement 'SHELXL-93 (Sheldrick, 1993)'
_computing_structure_solution 'SHELXS-86 (Sheldrick, 1990)'
_diffrn_ambient_temperature 200(2)
_diffrn_measurement_device 'Siemens SMART CCD'
_diffrn_measurement_method '\w scans'
_diffrn_radiation_monochromator graphite
_diffrn_radiation_source 'fine-focus sealed tube'
_diffrn_radiation_type MoK\a
_diffrn_radiation_wavelength 0.71073
_diffrn_reflns_av_R_equivalents 0.0239
_diffrn_reflns_av_sigmaI/netI 0.0211
_diffrn_reflns_limit_h_max 19
_diffrn_reflns_limit_h_min -19
_diffrn_reflns_limit_k_max 11
_diffrn_reflns_limit_k_min -11
_diffrn_reflns_limit_l_max 20
_diffrn_reflns_limit_l_min -21
_diffrn_reflns_number 11183
_diffrn_reflns_theta_max 25.47
_diffrn_reflns_theta_min 2.16
_exptl_absorpt_coefficient_mu 0.159
_exptl_absorpt_correction_T_max 0.97
_exptl_absorpt_correction_T_min 0.75
_exptl_absorpt_correction_type multi-scan
_exptl_absorpt_process_details 'Blessing, Acta Cryst. (1995) A51 33-38.'
_exptl_crystal_colour colorless
_exptl_crystal_density_diffrn 1.550
_exptl_crystal_description polyhedron_
_exptl_crystal_F_000 1480
_exptl_crystal_size_max .39
_exptl_crystal_size_mid .28
_exptl_crystal_size_min .25
_refine_diff_density_max 0.384
_refine_diff_density_min -0.336
_refine_diff_density_rms 0.045
_refine_ls_extinction_method none
_refine_ls_goodness_of_fit_all 1.041
_refine_ls_goodness_of_fit_obs 1.066
_refine_ls_hydrogen_treatment refall
_refine_ls_matrix_type full
_refine_ls_number_parameters 329
_refine_ls_number_reflns 2683
_refine_ls_number_restraints 264
_refine_ls_restrained_S_all 1.202
_refine_ls_restrained_S_obs 1.253
_refine_ls_R_factor_all 0.0638
_refine_ls_R_factor_obs 0.0461
_refine_ls_shift/esd_max -0.082
_refine_ls_shift/esd_mean 0.004
_refine_ls_structure_factor_coef Fsqd
_refine_ls_weighting_details 'w=1/[\s^2^(Fo^2^)+(0.0558P)^2^+4.5481P] where P=(Fo^2^+2Fc^2^)/3'
_refine_ls_weighting_scheme calc
_refine_ls_wR_factor_all 0.1277
_refine_ls_wR_factor_obs 0.1119
_reflns_number_observed 2088
_reflns_number_total 2687
_reflns_observed_criterion >2sigma(I)
_cod_data_source_file 808068bsup1.cif
_cod_data_source_block 3-H+
_cod_depositor_comments
;
The following automatic conversions were performed:

'_symmetry_cell_setting' value 'Monoclinic' changed to 'monoclinic'
according to /home/saulius/struct/CIF-dictionaries/cif_core.dic
dictionary named 'cif_core.dic' version 2.4.2 from 2011-04-26.

Automatic conversion script
Id: cif_fix_values 1891 2012-01-12 08:04:46Z andrius 

The following automatic conversions were performed:

'_refine_ls_weighting_scheme' value 'calc
w=1/[\s^2^(Fo^2^)+(0.0558P)^2^+4.5481P] where P=(Fo^2^+2Fc^2^)/3' was
changed to 'calc'. New tag '_refine_ls_weighting_details' was
created. The value of the new tag was set to
'w=1/[\s^2^(Fo^2^)+(0.0558P)^2^+4.5481P] where P=(Fo^2^+2Fc^2^)/3'.

Automatic conversion script
Id: cif_fix_values 3143 2015-03-26 13:38:13Z robertas 
;
_cod_original_sg_symbol_H-M C2/c
_cod_database_code 7110394

loop_
_symmetry_equiv_pos_as_xyz
'x, y, z'
'-x, y, -z+1/2'
'x+1/2, y+1/2, z'
'-x+1/2, y+1/2, -z+1/2'
'-x, -y, -z'
'x, -y, z-1/2'
'-x+1/2, -y+1/2, -z'
'x+1/2, -y+1/2, z-1/2'

loop_
_atom_site_aniso_label
_atom_site_aniso_U_11
_atom_site_aniso_U_22
_atom_site_aniso_U_33
_atom_site_aniso_U_23
_atom_site_aniso_U_13
_atom_site_aniso_U_12
N1 0.0336(11) 0.0301(11) 0.0294(11) 0.0000(9) -0.0122(9) 0.0003(9)
C1 0.0395(15) 0.0313(14) 0.0329(14) 0.0037(11) -0.0104(11) 0.0043(11)
C2 0.0390(14) 0.0323(15) 0.0362(15) -0.0002(11) -0.0072(11) 0.0038(11)
C3 0.0437(13) 0.0239(12) 0.0273(13) -0.0001(10) -0.0048(10) 0.0008(10)
C4 0.0340(14) 0.040(2) 0.044(2) 0.0020(13) -0.0091(12) -0.0056(12)
C5 0.046(2) 0.037(2) 0.043(2) 0.0065(13) -0.0090(13) -0.0111(13)
C6 0.0435(14) 0.0322(14) 0.0381(15) 0.0072(11) -0.0022(12) -0.0036(11)
C7 0.0449(15) 0.0329(14) 0.0339(14) 0.0068(11) 0.0000(12) -0.0038(11)
C8 0.057(2) 0.042(2) 0.0287(14) -0.0019(12) -0.0046(12) 0.0079(13)
C9 0.051(2) 0.037(2) 0.0301(13) -0.0057(11) -0.0162(12) 0.0038(12)
C10 0.070(2) 0.051(2) 0.0342(15) -0.0005(13) -0.0072(14) 0.0198(15)
F1 0.134(3) 0.083(2) 0.108(2) -0.003(2) 0.076(2) 0.022(2)
F2 0.104(2) 0.0592(14) 0.0609(15) -0.0246(11) -0.0316(13) 0.0214(13)
F3 0.106(2) 0.0492(13) 0.0569(14) 0.0017(10) -0.0224(12) 0.0362(12)
F1B 0.385(64) 0.349(82) 0.214(57) 0.188(62) 0.013(62) -0.190(61)
F2B 0.100(21) 0.488(78) 0.101(29) -0.193(41) -0.061(21) 0.174(32)
F3B 0.040(8) 0.043(7) 0.039(7) -0.003(4) 0.003(4) 0.008(4)
C11 0.052(2) 0.044(2) 0.0333(15) -0.0032(12) -0.0067(12) 0.0086(13)
O1 0.127(2) 0.0591(15) 0.0498(13) -0.0188(11) -0.0387(14) 0.0506(15)
O2 0.0580(12) 0.0618(14) 0.0365(11) -0.0112(9) -0.0110(9) 0.0071(10)
C12 0.077(2) 0.044(2) 0.053(2) -0.006(2) -0.003(2) 0.006(2)
F4 0.151(4) 0.0337(14) 0.067(2) 0.0081(12) 0.016(2) 0.018(2)
F5 0.118(3) 0.061(2) 0.071(2) -0.037(2) -0.020(2) 0.008(2)
F6 0.088(2) 0.083(2) 0.104(3) -0.016(2) 0.025(2) 0.017(2)
F4B 0.338(56) 0.135(25) 0.080(14) 0.002(18) 0.080(23) 0.002(36)
F5B 0.237(32) 0.100(24) 0.254(40) -0.011(28) -0.131(37) 0.090(24)
F6B 0.161(19) 0.040(12) 0.278(51) -0.083(21) 0.114(24) -0.025(12)
C13 0.072(2) 0.033(2) 0.0332(15) 0.0011(12) -0.0103(13) 0.0009(14)
O3 0.069(2) 0.0436(13) 0.076(2) -0.0218(11) -0.0198(12) 0.0118(11)
O4 0.081(2) 0.0499(13) 0.0502(13) -0.0054(10) -0.0102(11) -0.0134(12)

loop_
_atom_site_label
_atom_site_type_symbol
_atom_site_fract_x
_atom_site_fract_y
_atom_site_fract_z
_atom_site_U_iso_or_equiv
_atom_site_thermal_displace_type
_atom_site_occupancy
_atom_site_calc_flag
_atom_site_refinement_flags
_atom_site_disorder_group
N1 N 0.62102(13) 0.0518(2) 0.32927(11) 0.0313(5) Uani 1 d . .
H1 H 0.5759(16) 0.0504(24) 0.3010(14) 0.031(6) Uiso 1 d . .
C1 C 0.6425(2) -0.0896(2) 0.34435(14) 0.0348(6) Uani 1 d . .
H1A H 0.7014(17) -0.0911(26) 0.3601(14) 0.038(7) Uiso 1 d . .
H1B H 0.6085(15) -0.1203(25) 0.3839(14) 0.033(7) Uiso 1 d . .
C2 C 0.6246(2) -0.1743(3) 0.27942(14) 0.0360(6) Uani 1 d . .
H2A H 0.6590(17) -0.1476(28) 0.2378(16) 0.045(8) Uiso 1 d . .
H2B H 0.6400(17) -0.2629(31) 0.2921(15) 0.045(8) Uiso 1 d . .
C3 C 0.53614(15) -0.1721(2) 0.25798(12) 0.0317(6) Uani 1 d . .
C4 C 0.6881(2) 0.1209(3) 0.2894(2) 0.0395(6) Uani 1 d . .
H4A H 0.7150(17) 0.0554(29) 0.2598(15) 0.043(8) Uiso 1 d . .
H4B H 0.7277(17) 0.1509(27) 0.3262(15) 0.044(7) Uiso 1 d . .
C5 C 0.6503(2) 0.2309(3) 0.2449(2) 0.0425(7) Uani 1 d . .
H5A H 0.6225(17) 0.2937(29) 0.2758(15) 0.044(8) Uiso 1 d . .
H5B H 0.6962(19) 0.2801(31) 0.2221(16) 0.056(8) Uiso 1 d . .
C6 C 0.5926(2) 0.1809(2) 0.18963(14) 0.0380(6) Uani 1 d . .
C7 C 0.5488(2) 0.1398(3) 0.14288(13) 0.0372(6) Uani 1 d . .
C8 C 0.5090(2) 0.0968(3) 0.41410(14) 0.0426(7) Uani 1 d . .
H8A H 0.5005(17) 0.0028(32) 0.4227(15) 0.047(8) Uiso 1 d . .
H8B H 0.4982(18) 0.1480(30) 0.4592(17) 0.052(8) Uiso 1 d . .
C9 C 0.5984(2) 0.1245(3) 0.39547(14) 0.0397(6) Uani 1 d . .
H9A H 0.6392(17) 0.0956(28) 0.4326(15) 0.047(8) Uiso 1 d . .
H9B H 0.6069(17) 0.2208(32) 0.3851(15) 0.051(8) Uiso 1 d . .
C10 C 0.2521(2) 0.4225(3) 0.55421(15) 0.0519(8) Uani 1 d DU .
F1 F 0.3117(2) 0.4413(3) 0.5108(2) 0.1068(14) Uani 0.926(5) d PDU 1
F2 F 0.1884(2) 0.3699(2) 0.51612(12) 0.0753(10) Uani 0.926(5) d PDU 1
F3 F 0.2747(2) 0.3308(2) 0.59957(11) 0.0711(9) Uani 0.926(5) d PDU 1
F1B F 0.2043(17) 0.3270(55) 0.5776(19) 0.316(48) Uani 0.074(5) d PDU 2
F2B F 0.3290(10) 0.3881(31) 0.5672(11) 0.230(31) Uani 0.074(5) d PDU 2
F3B F 0.2407(10) 0.4184(19) 0.4876(8) 0.041(6) Uani 0.074(5) d PDU 2
C11 C 0.2268(2) 0.5490(3) 0.59086(14) 0.0436(7) Uani 1 d . .
O1 O 0.1776(2) 0.6159(2) 0.55301(12) 0.0794(9) Uani 1 d . .
O2 O 0.25365(13) 0.5711(2) 0.65035(10) 0.0523(6) Uani 1 d . .
C12 C 0.0272(2) 0.9710(3) 0.6274(2) 0.0581(8) Uani 1 d DU .
F4 F 0.0288(2) 1.0613(3) 0.57870(15) 0.083(2) Uani 0.863(10) d PDU 1
F5 F 0.0726(2) 1.0074(3) 0.68285(15) 0.0838(15) Uani 0.863(10) d PDU 1
F6 F -0.0500(2) 0.9665(3) 0.6511(2) 0.0915(14) Uani 0.863(10) d PDU 1
F4B F 0.0063(12) 0.9837(32) 0.6899(8) 0.183(19) Uani 0.137(10) d PDU 2
F5B F -0.0373(10) 1.0265(25) 0.5929(12) 0.199(23) Uani 0.137(10) d PDU 2
F6B F 0.0917(10) 1.0566(15) 0.6207(10) 0.158(20) Uani 0.137(10) d PDU 2
C13 C 0.0532(2) 0.8386(3) 0.59821(14) 0.0462(7) Uani 1 d . .
O3 O 0.13173(15) 0.8214(2) 0.60481(13) 0.0633(7) Uani 1 d . .
O4 O 0.00116(15) 0.7667(2) 0.57257(11) 0.0604(6) Uani 1 d . .
H2 H 0.1519(34) 0.7307(62) 0.5784(29) 0.150(19) Uiso 1 d . .

loop_
_atom_type_symbol
_atom_type_description
_atom_type_scat_dispersion_real
_atom_type_scat_dispersion_imag
_atom_type_scat_source
C C 0.0033 0.0016 'International Tables Vol C Tables 4.2.6.8 and 6.1.1.4'
H H 0.0000 0.0000 'International Tables Vol C Tables 4.2.6.8 and 6.1.1.4'
N N 0.0061 0.0033 'International Tables Vol C Tables 4.2.6.8 and 6.1.1.4'
O O 0.0106 0.0060 'International Tables Vol C Tables 4.2.6.8 and 6.1.1.4'
F F 0.0171 0.0103 'International Tables Vol C Tables 4.2.6.8 and 6.1.1.4'

loop_
_geom_angle_atom_site_label_1
_geom_angle_atom_site_label_2
_geom_angle_atom_site_label_3
_geom_angle
_geom_angle_site_symmetry_1
_geom_angle_site_symmetry_3
C9 N1 C4 112.1(2) . .
C9 N1 C1 111.9(2) . .
C4 N1 C1 112.3(2) . .
C9 N1 H1 107.2(16) . .
C4 N1 H1 106.8(16) . .
C1 N1 H1 106.1(16) . .
N1 C1 C2 110.7(2) . .
N1 C1 H1A 106.6(15) . .
C2 C1 H1A 113.2(15) . .
N1 C1 H1B 108.5(15) . .
C2 C1 H1B 109.5(15) . .
H1A C1 H1B 108.2(21) . .
C3 C2 C1 112.0(2) . .
C3 C2 H2A 109.1(16) . .
C1 C2 H2A 112.3(16) . .
C3 C2 H2B 108.8(16) . .
C1 C2 H2B 106.9(17) . .
H2A C2 H2B 107.6(23) . .
C3 C3 C2 178.4(3) 2_655 .
N1 C4 C5 110.0(2) . .
N1 C4 H4A 107.3(16) . .
C5 C4 H4A 111.5(16) . .
N1 C4 H4B 104.5(16) . .
C5 C4 H4B 113.8(16) . .
H4A C4 H4B 109.3(22) . .
C6 C5 C4 111.8(2) . .
C6 C5 H5A 111.3(16) . .
C4 C5 H5A 109.5(16) . .
C6 C5 H5B 109.1(17) . .
C4 C5 H5B 108.7(17) . .
H5A C5 H5B 106.3(24) . .
C7 C6 C5 177.1(3) . .
C6 C7 C8 176.1(3) . 2_655
C7 C8 C9 111.0(2) 2_655 .
C7 C8 H8A 109.0(16) 2_655 .
C9 C8 H8A 110.8(17) . .
C7 C8 H8B 110.0(17) 2_655 .
C9 C8 H8B 106.4(16) . .
H8A C8 H8B 109.6(24) . .
N1 C9 C8 110.7(2) . .
N1 C9 H9A 105.7(16) . .
C8 C9 H9A 113.1(16) . .
N1 C9 H9B 106.3(17) . .
C8 C9 H9B 111.1(16) . .
H9A C9 H9B 109.5(23) . .
F3B C10 F2B 106.8(12) . .
F1 C10 F3 108.9(3) . .
F3B C10 F1B 103.8(18) . .
F2B C10 F1B 107.1(19) . .
F1 C10 F2 106.6(3) . .
F3 C10 F2 104.9(3) . .
F3B C10 C11 116.4(9) . .
F1 C10 C11 111.9(3) . .
F2B C10 C11 113.9(14) . .
F3 C10 C11 112.3(2) . .
F1B C10 C11 107.9(29) . .
F2 C10 C11 111.9(2) . .
O2 C11 O1 129.0(3) . .
O2 C11 C10 119.0(2) . .
O1 C11 C10 111.9(2) . .
C11 O1 H2 118.0(23) . .
F4 C12 F5 110.0(3) . .
F4 C12 F6 107.4(3) . .
F5 C12 F6 104.0(3) . .
F4B C12 F5B 101.1(14) . .
F4B C12 F6B 104.3(12) . .
F5B C12 F6B 105.4(11) . .
F4B C12 C13 121.3(15) . .
F4 C12 C13 111.2(3) . .
F5 C12 C13 112.9(3) . .
F6 C12 C13 111.0(3) . .
F5B C12 C13 114.6(13) . .
F6B C12 C13 108.6(8) . .
O4 C13 O3 129.0(3) . .
O4 C13 C12 119.5(3) . .
O3 C13 C12 111.6(3) . .
C13 O3 H2 111.9(28) . .

loop_
_geom_bond_atom_site_label_1
_geom_bond_atom_site_label_2
_geom_bond_distance
_geom_bond_site_symmetry_2
N1 C9 1.508(3) .
N1 C4 1.509(3) .
N1 C1 1.512(3) .
N1 H1 0.89(3) .
C1 C2 1.523(4) .
C1 H1A 0.98(3) .
C1 H1B 0.99(3) .
C2 C3 1.468(3) .
C2 H2A 1.01(3) .
C2 H2B 0.97(3) .
C3 C3 1.192(5) 2_655
C4 C5 1.521(4) .
C4 H4A 0.98(3) .
C4 H4B 0.98(3) .
C5 C6 1.468(4) .
C5 H5A 0.98(3) .
C5 H5B 1.00(3) .
C6 C7 1.192(4) .
C7 C8 1.469(4) 2_655
C8 C7 1.469(4) 2_655
C8 C9 1.516(4) .
C8 H8A 0.98(3) .
C8 H8B 1.02(3) .
C9 H9A 0.99(3) .
C9 H9B 1.01(3) .
C10 F3B 1.268(14) .
C10 F1 1.293(4) .
C10 F2B 1.30(2) .
C10 F3 1.314(3) .
C10 F1B 1.32(2) .
C10 F2 1.347(4) .
C10 C11 1.527(4) .
C11 O2 1.215(3) .
C11 O1 1.255(3) .
O1 H2 1.34(6) .
C12 F4B 1.24(2) .
C12 F4 1.304(4) .
C12 F5 1.314(4) .
C12 F6 1.333(4) .
C12 F5B 1.336(15) .
C12 F6B 1.364(14) .
C12 C13 1.524(4) .
C13 O4 1.206(3) .
C13 O3 1.276(4) .
O3 H2 1.11(6) .
